data_7220415
loop_
_publ_author_name
'Wu, L.-C.'
'Chung, W.-C.'
'Wang, C.-C.'
'Lee, G.-H.'
'Lu, S.-I.'
'Wang, Y.'

_publ_section_title
;
 A charge density study of \p-delocalization and intermolecular
 interactions.
;
_journal_issue 21
_journal_name_full 'Physical chemistry chemical physics : PCCP'
_journal_page_first 14177
_journal_page_last 14184
_journal_paper_doi 10.1039/c5cp01575h
_journal_volume 17
_journal_year 2015
_chemical_formula_sum 'C4 H4 N8'
_chemical_formula_weight 164.15
_chemical_name_systematic
; 
 ? 
;
_space_group_IT_number 14
_symmetry_cell_setting monoclinic
_symmetry_space_group_name_Hall '-P 2yn'
_symmetry_space_group_name_H-M 'P 1 21/n 1'
_atom_sites_solution_hydrogens geom
_atom_sites_solution_primary direct
_atom_sites_solution_secondary difmap
_audit_creation_method SHELXL-97
_audit_update_record
;
2013-05-01 deposited with the CCDC.
2015-04-24 downloaded from the CCDC.
;
_cell_angle_alpha 90.00
_cell_angle_beta 92.28(3)
_cell_angle_gamma 90.00
_cell_formula_units_Z 2
_cell_length_a 4.9579(10)
_cell_length_b 6.4613(13)
_cell_length_c 10.181(2)
_cell_measurement_reflns_used 678
_cell_measurement_temperature 100(2)
_cell_measurement_theta_max 20
_cell_measurement_theta_min 5
_cell_volume 325.88(11)
_computing_structure_refinement 'SHELXL-97 (Sheldrick, 2008)'
_computing_structure_solution 'SHELXS-97 (Sheldrick, 2008)'
_diffrn_ambient_temperature 100(2)
_diffrn_measured_fraction_theta_full 1.000
_diffrn_measured_fraction_theta_max 1.000
_diffrn_measurement_device_type CCD
_diffrn_measurement_method 'Omega scane'
_diffrn_radiation_monochromator graphite
_diffrn_radiation_source 'fine-focus sealed tube'
_diffrn_radiation_type MoK\a
_diffrn_radiation_wavelength 0.71073
_diffrn_reflns_av_R_equivalents 0.0315
_diffrn_reflns_av_sigmaI/netI 0.0126
_diffrn_reflns_limit_h_max 11
_diffrn_reflns_limit_h_min -11
_diffrn_reflns_limit_k_max 15
_diffrn_reflns_limit_k_min -15
_diffrn_reflns_limit_l_max 24
_diffrn_reflns_limit_l_min -24
_diffrn_reflns_number 60794
_diffrn_reflns_theta_full 58.52
_diffrn_reflns_theta_max 58.52
_diffrn_reflns_theta_min 3.74
_exptl_absorpt_coefficient_mu 0.126
_exptl_absorpt_correction_T_max 0.9752
_exptl_absorpt_correction_T_min 0.9704
_exptl_absorpt_correction_type multi-scan
_exptl_absorpt_process_details
;
A combination of a face-indexed absorption and a multi-scan 
correction (in SADABS) was applied.
;
_exptl_crystal_colour yellow
_exptl_crystal_density_diffrn 1.673
_exptl_crystal_density_method 'not measured'
_exptl_crystal_description block
_exptl_crystal_F_000 168
_exptl_crystal_size_max 0.24
_exptl_crystal_size_mid 0.20
_exptl_crystal_size_min 0.20
_refine_diff_density_max 0.677
_refine_diff_density_min -0.317
_refine_diff_density_rms 0.081
_refine_ls_extinction_method none
_refine_ls_goodness_of_fit_ref 1.083
_refine_ls_hydrogen_treatment refall
_refine_ls_matrix_type full
_refine_ls_number_parameters 63
_refine_ls_number_reflns 4718
_refine_ls_number_restraints 0
_refine_ls_restrained_S_all 1.083
_refine_ls_R_factor_all 0.0333
_refine_ls_R_factor_gt 0.0283
_refine_ls_shift/su_max 0.002
_refine_ls_shift/su_mean 0.000
_refine_ls_structure_factor_coef Fsqd
_refine_ls_weighting_details 'calc w=1/[\s^2^(Fo^2^)+(0.0599P)^2^+0.0118P] where P=(Fo^2^+2Fc^2^)/3'
_refine_ls_weighting_scheme calc
_refine_ls_wR_factor_gt 0.0891
_refine_ls_wR_factor_ref 0.0941
_reflns_number_gt 4181
_reflns_number_total 4718
_reflns_threshold_expression >2sigma(I)
_cod_data_source_file c5cp01575h2.cif
_cod_data_source_block atr12
_cod_depositor_comments
;
The following automatic conversions were performed:

'_symmetry_cell_setting' value 'Monoclinic' changed to 'monoclinic'
according to
/usr/data/users/saulius/crontab/automatic-downloads/rss-feeds/RSC/lib/dictionaries/cif_core.dic
dictionary named 'cif_core.dic' version 2.4.2 from 2011-04-26.

Automatic conversion script
Id: cif_fix_values 3271 2015-04-21 07:52:19Z andrius 

 Adding full bibliography for 7220415.cif.
;
_cod_original_cell_volume 325.87(11)
_cod_original_sg_symbol_H-M P2(1)/n
_cod_database_code 7220415

loop_
_symmetry_equiv_pos_as_xyz
'x, y, z'
'-x+1/2, y+1/2, -z+1/2'
'-x, -y, -z'
'x-1/2, -y-1/2, z-1/2'

loop_
_atom_site_label
_atom_site_type_symbol
_atom_site_fract_x
_atom_site_fract_y
_atom_site_fract_z
_atom_site_U_iso_or_equiv
_atom_site_adp_type
_atom_site_occupancy
_atom_site_symmetry_multiplicity
_atom_site_calc_flag
N1 N 0.76798(4) -0.00123(3) 0.62658(2) 0.01248(3) Uani 1 1 d
N2 N 0.55354(4) 0.00193(3) 0.71285(2) 0.01237(3) Uani 1 1 d
N3 N 0.53569(3) 0.28205(3) 0.592293(17) 0.00916(3) Uani 1 1 d
N4 N 0.43457(4) 0.46731(3) 0.546692(18) 0.01001(3) Uani 1 1 d
C1 C 0.75366(4) 0.16715(3) 0.55594(2) 0.01092(3) Uani 1 1 d
C2 C 0.41976(4) 0.17296(3) 0.69059(2) 0.01068(3) Uani 1 1 d
H2 H 0.264(2) 0.2168(14) 0.7339(9) 0.0217(18) Uiso 1 1 d
H1 H 0.8725(18) 0.2011(14) 0.4893(9) 0.025(2) Uiso 1 1 d

loop_
_atom_site_aniso_label
_atom_site_aniso_U_11
_atom_site_aniso_U_22
_atom_site_aniso_U_33
_atom_site_aniso_U_23
_atom_site_aniso_U_13
_atom_site_aniso_U_12
N1 0.01203(6) 0.01066(6) 0.01483(7) 0.00191(4) 0.00155(5) 0.00283(4)
N2 0.01302(6) 0.01064(6) 0.01353(6) 0.00288(4) 0.00157(5) 0.00099(4)
N3 0.00956(5) 0.00814(5) 0.00985(5) 0.00074(3) 0.00119(4) 0.00114(3)
N4 0.01078(5) 0.00867(5) 0.01067(5) 0.00109(4) 0.00159(4) 0.00155(4)
C1 0.01021(6) 0.01043(6) 0.01222(6) 0.00097(4) 0.00189(5) 0.00182(4)
C2 0.01110(6) 0.01020(6) 0.01086(6) 0.00111(4) 0.00190(4) 0.00062(4)

loop_
_atom_type_symbol
_atom_type_description
_atom_type_scat_dispersion_real
_atom_type_scat_dispersion_imag
_atom_type_scat_source
C C 0.0033 0.0016 'International Tables Vol C Tables 4.2.6.8 and 6.1.1.4'
H H 0.0000 0.0000 'International Tables Vol C Tables 4.2.6.8 and 6.1.1.4'
N N 0.0061 0.0033 'International Tables Vol C Tables 4.2.6.8 and 6.1.1.4'

loop_
_geom_angle_atom_site_label_1
_geom_angle_atom_site_label_2
_geom_angle_atom_site_label_3
_geom_angle
_geom_angle_site_symmetry_1
C1 N1 N2 107.84(2) .
C2 N2 N1 107.20(2) .
C2 N3 N4 122.57(2) .
C2 N3 C1 106.03(3) .
N4 N3 C1 131.39(2) .
N4 N4 N3 111.09(2) 3_666
N1 C1 N3 109.17(3) .
N1 C1 H1 124.7(5) .
N3 C1 H1 126.1(5) .
N2 C2 N3 109.75(2) .
N2 C2 H2 126.2(5) .
N3 C2 H2 124.0(5) .

loop_
_geom_bond_atom_site_label_1
_geom_bond_atom_site_label_2
_geom_bond_distance
_geom_bond_site_symmetry_2
N1 C1 1.3045(4) .
N1 N2 1.4059(5) .
N2 C2 1.3040(4) .
N3 C2 1.3691(4) .
N3 N4 1.3715(3) .
N3 C1 1.3740(4) .
N4 N4 1.2459(5) 3_666
C1 H1 0.942(10) .
C2 H2 0.949(9) .
